data_4315236
loop_
_publ_author_name
'Fei-Yan Yi'
'Qi-Pu Lin'
'Tian-Hua Zhou'
'Jiang-Gao Mao'

_publ_section_title
;
 A Series of New Manganese(II) Sulfonate-Arsonates with 2D Layer, 1D
 Chain, and 0D Clusters Structures
;
_journal_name_full 'Inorganic Chemistry'
_journal_page_first 3489
_journal_page_last 3500
_journal_paper_doi 10.1021/ic100103k
_journal_volume 49
_journal_year 2010
_chemical_formula_sum 'C54 H41 As Cl2 Mn2 N8 O16 S'
_chemical_formula_weight 1345.71
_chemical_name_systematic
; 
 ? 
;
_space_group_IT_number 14
_symmetry_cell_setting monoclinic
_symmetry_space_group_name_Hall '-P 2yn'
_symmetry_space_group_name_H-M 'P 1 21/n 1'
_atom_sites_solution_hydrogens geom
_atom_sites_solution_primary direct
_atom_sites_solution_secondary difmap
_audit_creation_method SHELXL-97
_cell_angle_alpha 90.00
_cell_angle_beta 113.175(4)
_cell_angle_gamma 90.00
_cell_formula_units_Z 4
_cell_length_a 13.840(4)
_cell_length_b 28.893(7)
_cell_length_c 15.263(4)
_cell_measurement_reflns_used 12066
_cell_measurement_temperature 293(2)
_cell_measurement_theta_max 27.4835
_cell_measurement_theta_min 3.0327
_cell_volume 5611(3)
_computing_cell_refinement 'CrystalClear (Rigaku/MSC Inc., 2005)'
_computing_data_collection 'CrystalClear (Rigaku/MSC Inc., 2005)'
_computing_data_reduction 'CrystalClear (Rigaku/MSC Inc., 2005)'
_computing_structure_refinement 'SHELXL-97 (Sheldrick, 1997)'
_computing_structure_solution 'SHELXS-97 (Sheldrick, 1990)'
_diffrn_ambient_temperature 293(2)
_diffrn_detector_area_resol_mean 14.6306
_diffrn_measured_fraction_theta_full 0.994
_diffrn_measured_fraction_theta_max 0.994
_diffrn_measurement_device_type 'Mercury70 (2x2 bin mode)'
_diffrn_measurement_method CCD_Profile_fitting
_diffrn_radiation_monochromator graphite
_diffrn_radiation_source 'fine-focus sealed tube'
_diffrn_radiation_type MoK\a
_diffrn_radiation_wavelength 0.71073
_diffrn_reflns_av_R_equivalents 0.0313
_diffrn_reflns_av_sigmaI/netI 0.0364
_diffrn_reflns_limit_h_max 17
_diffrn_reflns_limit_h_min -17
_diffrn_reflns_limit_k_max 33
_diffrn_reflns_limit_k_min -37
_diffrn_reflns_limit_l_max 19
_diffrn_reflns_limit_l_min -19
_diffrn_reflns_number 41987
_diffrn_reflns_theta_full 27.49
_diffrn_reflns_theta_max 27.49
_diffrn_reflns_theta_min 2.20
_exptl_absorpt_coefficient_mu 1.246
_exptl_absorpt_correction_T_max 1
_exptl_absorpt_correction_T_min 0.6982
_exptl_absorpt_correction_type multi-scan
_exptl_crystal_colour yellow
_exptl_crystal_density_diffrn 1.593
_exptl_crystal_density_method 'not measured'
_exptl_crystal_description prism
_exptl_crystal_F_000 2728
_exptl_crystal_size_max 0.6
_exptl_crystal_size_mid 0.3
_exptl_crystal_size_min 0.25
_refine_diff_density_max 0.887
_refine_diff_density_min -0.514
_refine_diff_density_rms 0.061
_refine_ls_extinction_coef 0.000272
_refine_ls_extinction_expression Fc^*^=kFc[1+0.001xFc^2^\l^3^/sin(2\q)]^-1/4^
_refine_ls_extinction_method SHELXL
_refine_ls_goodness_of_fit_ref 1.078
_refine_ls_hydrogen_treatment constr
_refine_ls_matrix_type full
_refine_ls_number_parameters 767
_refine_ls_number_reflns 12781
_refine_ls_number_restraints 12
_refine_ls_restrained_S_all 1.091
_refine_ls_R_factor_all 0.0621
_refine_ls_R_factor_gt 0.0493
_refine_ls_shift/su_max 0.001
_refine_ls_shift/su_mean 0.000
_refine_ls_structure_factor_coef Fsqd
_refine_ls_weighting_details 'calc w=1/[\s^2^(Fo^2^)+(0.0654P)^2^+2.9382P] where P=(Fo^2^+2Fc^2^)/3'
_refine_ls_weighting_scheme calc
_refine_ls_wR_factor_gt 0.1288
_refine_ls_wR_factor_ref 0.1385
_reflns_number_gt 10451
_reflns_number_total 12781
_reflns_threshold_expression >2sigma(I)
_cod_data_source_file ic100103k_si_001_07.cif
_cod_data_source_block 7
_cod_depositor_comments
;
The following automatic conversions were performed:

'_exptl_absorpt_correction_type' value 'Multi-scan' changed to
'multi-scan' according to the built-in table from CIF Core dictionary
named 'cif_core.dic' version 2.4.1 from 2010-06-29.

Automatic conversion script
Id: cif_fix_values 1646 2011-03-28 12:23:43Z adriana 
;
_cod_original_cell_volume 5611(2)
_cod_database_code 4315236

loop_
_symmetry_equiv_pos_as_xyz
'x, y, z'
'-x+1/2, y+1/2, -z+1/2'
'-x, -y, -z'
'x-1/2, -y-1/2, z-1/2'

loop_
_atom_site_label
_atom_site_type_symbol
_atom_site_fract_x
_atom_site_fract_y
_atom_site_fract_z
_atom_site_U_iso_or_equiv
_atom_site_adp_type
_atom_site_occupancy
_atom_site_symmetry_multiplicity
_atom_site_calc_flag
_atom_site_refinement_flags
_atom_site_disorder_assembly
_atom_site_disorder_group
Mn1 Mn 0.14124(3) 0.193980(16) 0.43347(3) 0.04429(13) Uani 1 1 d . . .
Mn2 Mn 0.19045(3) 0.156771(16) 0.09682(3) 0.04342(12) Uani 1 1 d . . .
As1 As 0.32756(2) 0.191221(11) 0.327276(19) 0.04192(10) Uani 1 1 d . . .
S1 S 0.40108(6) 0.20677(3) 0.57280(5) 0.0518(2) Uani 1 1 d . . .
N1 N -0.00774(19) 0.16584(10) 0.31981(18) 0.0504(6) Uani 1 1 d . . .
N2 N 0.1404(2) 0.11689(10) 0.46044(18) 0.0538(6) Uani 1 1 d . . .
N3 N 0.0637(2) 0.21046(11) 0.53663(19) 0.0578(7) Uani 1 1 d . . .
N4 N 0.11233(19) 0.27092(10) 0.42466(17) 0.0496(6) Uani 1 1 d . . .
N5 N 0.1516(2) 0.08954(9) 0.15142(18) 0.0513(6) Uani 1 1 d . . .
N6 N 0.0317(2) 0.13109(10) -0.01558(18) 0.0510(6) Uani 1 1 d . . .
N7 N 0.26312(19) 0.12346(9) 0.00303(18) 0.0490(6) Uani 1 1 d . . .
N8 N 0.2075(2) 0.21358(9) 0.00201(18) 0.0513(6) Uani 1 1 d . . .
C1 C 0.4198(2) 0.15266(11) 0.4276(2) 0.0490(7) Uani 1 1 d . . .
C2 C 0.4432(2) 0.15839(12) 0.5253(2) 0.0530(7) Uani 1 1 d . . .
C3 C 0.5013(3) 0.12487(16) 0.5886(3) 0.0777(11) Uani 1 1 d . . .
H3A H 0.5160 0.1283 0.6532 0.093 Uiso 1 1 calc R . .
C4 C 0.5373(4) 0.08687(18) 0.5581(3) 0.0943(15) Uani 1 1 d . . .
H4A H 0.5749 0.0643 0.6015 0.113 Uiso 1 1 calc R . .
C5 C 0.5182(4) 0.08180(17) 0.4627(3) 0.0883(13) Uani 1 1 d . . .
H5A H 0.5448 0.0563 0.4421 0.106 Uiso 1 1 calc R . .
C6 C 0.4596(3) 0.11468(14) 0.3978(3) 0.0646(9) Uani 1 1 d . . .
H6A H 0.4469 0.1113 0.3336 0.078 Uiso 1 1 calc R . .
C7 C 0.2129(3) 0.09262(14) 0.5279(3) 0.0685(9) Uani 1 1 d . . .
H7A H 0.2730 0.1079 0.5684 0.082 Uiso 1 1 calc R . .
C8 C 0.2042(4) 0.04542(16) 0.5417(3) 0.0822(12) Uani 1 1 d . . .
H8A H 0.2572 0.0297 0.5902 0.099 Uiso 1 1 calc R . .
C9 C 0.1169(4) 0.02292(15) 0.4831(3) 0.0805(12) Uani 1 1 d . . .
H9A H 0.1095 -0.0086 0.4914 0.097 Uiso 1 1 calc R . .
C10 C 0.0378(3) 0.04678(13) 0.4098(3) 0.0662(9) Uani 1 1 d . . .
C11 C -0.0549(4) 0.02530(15) 0.3447(3) 0.0807(12) Uani 1 1 d . . .
H11A H -0.0656 -0.0061 0.3509 0.097 Uiso 1 1 calc R . .
C12 C -0.1272(4) 0.04948(16) 0.2743(3) 0.0805(12) Uani 1 1 d . . .
H12A H -0.1874 0.0346 0.2329 0.097 Uiso 1 1 calc R . .
C13 C -0.1139(3) 0.09741(14) 0.2617(3) 0.0662(9) Uani 1 1 d . . .
C14 C -0.1844(3) 0.12415(18) 0.1875(3) 0.0838(12) Uani 1 1 d . . .
H14A H -0.2450 0.1106 0.1433 0.101 Uiso 1 1 calc R . .
C15 C -0.1652(3) 0.16938(19) 0.1797(3) 0.0819(12) Uani 1 1 d . . .
H15A H -0.2105 0.1869 0.1291 0.098 Uiso 1 1 calc R . .
C16 C -0.0764(3) 0.18943(14) 0.2487(3) 0.0645(9) Uani 1 1 d . . .
H16A H -0.0651 0.2209 0.2445 0.077 Uiso 1 1 calc R . .
C17 C -0.0242(2) 0.11992(12) 0.3261(2) 0.0508(7) Uani 1 1 d . . .
C18 C 0.0531(3) 0.09431(12) 0.4013(2) 0.0518(7) Uani 1 1 d . . .
C19 C 0.0384(3) 0.18100(17) 0.5906(3) 0.0752(11) Uani 1 1 d . . .
H19A H 0.0462 0.1495 0.5823 0.090 Uiso 1 1 calc R . .
C20 C 0.0011(4) 0.1943(2) 0.6588(3) 0.0916(15) Uani 1 1 d . . .
H20A H -0.0151 0.1721 0.6952 0.110 Uiso 1 1 calc R . .
C21 C -0.0112(3) 0.2389(2) 0.6717(3) 0.0912(15) Uani 1 1 d . . .
H21A H -0.0368 0.2481 0.7169 0.109 Uiso 1 1 calc R . .
C22 C 0.0144(3) 0.27290(17) 0.6170(2) 0.0710(11) Uani 1 1 d . . .
C23 C 0.0052(3) 0.3210(2) 0.6272(3) 0.0871(14) Uani 1 1 d . . .
H23A H -0.0181 0.3319 0.6729 0.105 Uiso 1 1 calc R . .
C24 C 0.0293(3) 0.35128(18) 0.5728(3) 0.0808(13) Uani 1 1 d . . .
H24A H 0.0231 0.3828 0.5816 0.097 Uiso 1 1 calc R . .
C25 C 0.0648(3) 0.33583(14) 0.5002(3) 0.0632(9) Uani 1 1 d . . .
C26 C 0.0877(3) 0.36554(15) 0.4395(3) 0.0735(11) Uani 1 1 d . . .
H26A H 0.0799 0.3973 0.4438 0.088 Uiso 1 1 calc R . .
C27 C 0.1215(3) 0.34816(14) 0.3735(3) 0.0693(10) Uani 1 1 d . . .
H27A H 0.1362 0.3679 0.3322 0.083 Uiso 1 1 calc R . .
C28 C 0.1339(3) 0.30031(12) 0.3686(2) 0.0573(8) Uani 1 1 d . . .
H28A H 0.1583 0.2888 0.3242 0.069 Uiso 1 1 calc R . .
C29 C 0.0761(2) 0.28825(12) 0.4895(2) 0.0522(7) Uani 1 1 d . . .
C30 C 0.0514(2) 0.25590(14) 0.5488(2) 0.0556(8) Uani 1 1 d . . .
C31 C 0.2121(3) 0.06795(13) 0.2305(3) 0.0641(9) Uani 1 1 d . . .
H31A H 0.2782 0.0803 0.2656 0.077 Uiso 1 1 calc R . .
C32 C 0.1830(4) 0.02832(14) 0.2642(3) 0.0745(11) Uani 1 1 d . . .
H32A H 0.2288 0.0144 0.3201 0.089 Uiso 1 1 calc R . .
C33 C 0.0857(4) 0.00977(13) 0.2140(3) 0.0720(11) Uani 1 1 d . . .
H33A H 0.0639 -0.0166 0.2360 0.086 Uiso 1 1 calc R . .
C34 C 0.0193(3) 0.03111(12) 0.1287(3) 0.0618(9) Uani 1 1 d . . .
C35 C -0.0826(4) 0.01374(15) 0.0702(4) 0.0791(12) Uani 1 1 d . . .
H35A H -0.1087 -0.0119 0.0907 0.095 Uiso 1 1 calc R . .
C36 C -0.1408(3) 0.03332(16) -0.0126(4) 0.0807(12) Uani 1 1 d . . .
H36A H -0.2060 0.0207 -0.0495 0.097 Uiso 1 1 calc R . .
C37 C -0.1053(3) 0.07354(13) -0.0461(3) 0.0647(9) Uani 1 1 d . . .
C38 C -0.1600(3) 0.09420(17) -0.1355(3) 0.0793(12) Uani 1 1 d . . .
H38A H -0.2235 0.0817 -0.1768 0.095 Uiso 1 1 calc R . .
C39 C -0.1201(3) 0.13253(16) -0.1620(3) 0.0766(11) Uani 1 1 d . . .
H39A H -0.1562 0.1466 -0.2207 0.092 Uiso 1 1 calc R . .
C40 C -0.0244(3) 0.14993(14) -0.0989(2) 0.0622(9) Uani 1 1 d . . .
H40A H 0.0018 0.1764 -0.1166 0.075 Uiso 1 1 calc R . .
C41 C -0.0075(2) 0.09283(11) 0.0109(2) 0.0511(7) Uani 1 1 d . . .
C42 C 0.0556(2) 0.07100(11) 0.0999(2) 0.0510(7) Uani 1 1 d . . .
C43 C 0.2918(3) 0.07981(13) 0.0054(3) 0.0642(9) Uani 1 1 d . . .
H43A H 0.2909 0.0611 0.0546 0.077 Uiso 1 1 calc R . .
C44 C 0.3235(3) 0.06047(17) -0.0633(4) 0.0825(13) Uani 1 1 d . . .
H44A H 0.3425 0.0294 -0.0600 0.099 Uiso 1 1 calc R . .
C45 C 0.3262(3) 0.08761(18) -0.1343(3) 0.0826(13) Uani 1 1 d . . .
H45A H 0.3466 0.0752 -0.1806 0.099 Uiso 1 1 calc R . .
C46 C 0.2986(3) 0.13391(16) -0.1384(2) 0.0672(10) Uani 1 1 d . . .
C47 C 0.3032(3) 0.1655(2) -0.2086(3) 0.0865(14) Uani 1 1 d . . .
H47A H 0.3238 0.1547 -0.2560 0.104 Uiso 1 1 calc R . .
C48 C 0.2788(4) 0.2102(2) -0.2081(3) 0.0852(14) Uani 1 1 d . . .
H48A H 0.2828 0.2296 -0.2552 0.102 Uiso 1 1 calc R . .
C49 C 0.2468(3) 0.22904(16) -0.1373(2) 0.0678(10) Uani 1 1 d . . .
C50 C 0.2220(4) 0.27527(18) -0.1327(3) 0.0860(13) Uani 1 1 d . . .
H50A H 0.2259 0.2961 -0.1776 0.103 Uiso 1 1 calc R . .
C51 C 0.1918(4) 0.29031(15) -0.0627(3) 0.0864(13) Uani 1 1 d . . .
H51A H 0.1758 0.3213 -0.0590 0.104 Uiso 1 1 calc R . .
C52 C 0.1855(3) 0.25813(13) 0.0040(3) 0.0702(10) Uani 1 1 d . . .
H52A H 0.1648 0.2686 0.0517 0.084 Uiso 1 1 calc R . .
C53 C 0.2396(2) 0.19864(12) -0.0670(2) 0.0499(7) Uani 1 1 d . . .
C54 C 0.2669(2) 0.15081(12) -0.0673(2) 0.0501(7) Uani 1 1 d . . .
O1 O 0.3836(2) 0.24534(9) 0.33546(17) 0.0658(6) Uani 1 1 d . . .
H1A H 0.4018 0.2551 0.3901 0.099 Uiso 1 1 calc R . .
O2 O 0.31915(16) 0.17029(8) 0.22405(14) 0.0499(5) Uani 1 1 d . . .
O3 O 0.21178(16) 0.19737(8) 0.33410(14) 0.0497(5) Uani 1 1 d . . .
O4 O 0.4144(2) 0.24748(9) 0.52213(17) 0.0664(6) Uani 1 1 d . . .
O5 O 0.4654(2) 0.20788(11) 0.67299(16) 0.0739(7) Uani 1 1 d . . .
O6 O 0.29135(17) 0.19859(9) 0.55480(15) 0.0576(6) Uani 1 1 d . . .
O7 O 0.2312(4) -0.05393(14) 0.4175(4) 0.1528(19) Uani 1 1 d . . .
O8 O 0.0672(3) -0.08529(15) 0.3512(3) 0.1358(15) Uani 1 1 d . . .
O9 O 0.1664(4) -0.09896(17) 0.5080(3) 0.1473(17) Uani 1 1 d . . .
O10 O 0.2114(3) -0.13403(13) 0.3951(3) 0.1159(12) Uani 1 1 d . . .
O11 O 0.4385(7) -0.0157(2) 0.1159(4) 0.220(4) Uani 1 1 d D . .
O12 O 0.5512(6) -0.0338(4) 0.2657(4) 0.257(5) Uani 1 1 d D . .
O13 O 0.4550(7) 0.0339(3) 0.2364(6) 0.296(5) Uani 1 1 d D . .
O14 O 0.3842(7) -0.0307(5) 0.2161(9) 0.221(7) Uani 0.50 1 d PD . .
O14' O 0.5598(13) 0.0165(5) 0.1882(17) 0.269(10) Uani 0.50 1 d PD . .
Cl1 Cl 0.17056(11) -0.09295(4) 0.41936(9) 0.0926(3) Uani 1 1 d . . .
Cl2 Cl 0.47620(11) -0.00735(6) 0.20854(10) 0.1090(5) Uani 1 1 d D . .
O1W O 0.0922(2) 0.19974(11) 0.14466(17) 0.0798(9) Uani 1 1 d . . .
H1WA H 0.1310 0.2160 0.1917 0.120 Uiso 1 1 d R . .
H1WB H 0.0552 0.2174 0.0993 0.120 Uiso 1 1 d R . .
O2W O 0.3431(5) -0.1035(2) 0.6949(4) 0.196(2) Uani 1 1 d . . .
H2WA H 0.2778 -0.0975 0.6682 0.293 Uiso 1 1 d R . .
H2WB H 0.3780 -0.0785 0.7047 0.293 Uiso 1 1 d R . .

loop_
_atom_site_aniso_label
_atom_site_aniso_U_11
_atom_site_aniso_U_22
_atom_site_aniso_U_33
_atom_site_aniso_U_23
_atom_site_aniso_U_13
_atom_site_aniso_U_12
Mn1 0.0460(2) 0.0565(3) 0.0377(2) -0.00407(18) 0.02433(19) -0.00632(19)
Mn2 0.0505(2) 0.0492(3) 0.0365(2) 0.00054(17) 0.02352(18) 0.00245(18)
As1 0.04464(17) 0.0533(2) 0.03482(16) -0.00375(11) 0.02313(12) -0.00433(12)
S1 0.0492(4) 0.0708(5) 0.0353(4) -0.0106(3) 0.0165(3) -0.0109(4)
N1 0.0422(13) 0.0648(17) 0.0469(13) 0.0006(12) 0.0205(11) -0.0015(12)
N2 0.0555(15) 0.0612(17) 0.0476(14) 0.0053(12) 0.0235(12) -0.0021(12)
N3 0.0525(15) 0.085(2) 0.0457(14) -0.0064(14) 0.0297(12) -0.0071(14)
N4 0.0434(13) 0.0658(17) 0.0412(12) -0.0061(12) 0.0182(10) -0.0007(11)
N5 0.0531(14) 0.0560(15) 0.0487(14) 0.0077(12) 0.0243(12) 0.0004(12)
N6 0.0500(14) 0.0592(16) 0.0462(14) -0.0001(12) 0.0216(11) 0.0066(12)
N7 0.0466(13) 0.0548(15) 0.0524(14) -0.0103(12) 0.0267(11) -0.0054(11)
N8 0.0641(16) 0.0499(15) 0.0418(13) -0.0014(11) 0.0226(12) -0.0077(12)
C1 0.0424(14) 0.0635(19) 0.0433(15) -0.0047(13) 0.0190(12) -0.0015(13)
C2 0.0453(16) 0.069(2) 0.0434(15) -0.0029(14) 0.0157(13) -0.0007(14)
C3 0.079(3) 0.100(3) 0.0465(19) 0.0066(19) 0.0157(17) 0.021(2)
C4 0.099(3) 0.106(4) 0.067(3) 0.015(2) 0.020(2) 0.047(3)
C5 0.086(3) 0.088(3) 0.082(3) -0.005(2) 0.023(2) 0.036(2)
C6 0.0561(19) 0.080(2) 0.0564(19) -0.0100(18) 0.0205(16) 0.0098(17)
C7 0.065(2) 0.077(3) 0.060(2) 0.0132(18) 0.0208(17) 0.0002(18)
C8 0.090(3) 0.078(3) 0.079(3) 0.029(2) 0.035(2) 0.014(2)
C9 0.110(3) 0.059(2) 0.089(3) 0.013(2) 0.057(3) 0.000(2)
C10 0.082(2) 0.062(2) 0.071(2) 0.0022(18) 0.047(2) -0.0056(19)
C11 0.102(3) 0.066(2) 0.089(3) -0.014(2) 0.054(3) -0.031(2)
C12 0.081(3) 0.082(3) 0.083(3) -0.027(2) 0.037(2) -0.037(2)
C13 0.0572(19) 0.079(3) 0.066(2) -0.0140(19) 0.0277(17) -0.0158(18)
C14 0.058(2) 0.110(4) 0.071(3) -0.015(2) 0.0119(19) -0.016(2)
C15 0.058(2) 0.105(4) 0.066(2) 0.005(2) 0.0072(18) 0.004(2)
C16 0.0518(19) 0.078(3) 0.063(2) 0.0051(18) 0.0219(16) 0.0038(16)
C17 0.0494(16) 0.0596(19) 0.0497(16) -0.0081(14) 0.0262(13) -0.0115(14)
C18 0.0572(17) 0.0577(19) 0.0498(17) -0.0013(14) 0.0310(14) -0.0053(14)
C19 0.079(3) 0.100(3) 0.066(2) -0.002(2) 0.050(2) -0.016(2)
C20 0.092(3) 0.139(5) 0.072(3) -0.006(3) 0.061(3) -0.021(3)
C21 0.069(2) 0.164(5) 0.060(2) -0.017(3) 0.046(2) -0.007(3)
C22 0.0450(17) 0.122(4) 0.0495(18) -0.023(2) 0.0224(14) 0.0044(19)
C23 0.061(2) 0.137(4) 0.066(2) -0.029(3) 0.027(2) 0.020(3)
C24 0.059(2) 0.098(3) 0.076(3) -0.031(2) 0.016(2) 0.023(2)
C25 0.0435(16) 0.076(2) 0.060(2) -0.0130(18) 0.0091(14) 0.0121(16)
C26 0.057(2) 0.065(2) 0.080(3) -0.012(2) 0.0070(19) 0.0106(18)
C27 0.058(2) 0.069(2) 0.069(2) 0.0077(19) 0.0127(17) -0.0060(17)
C28 0.0533(18) 0.065(2) 0.0537(18) 0.0019(15) 0.0214(15) -0.0028(15)
C29 0.0355(14) 0.074(2) 0.0430(15) -0.0138(14) 0.0112(12) 0.0040(14)
C30 0.0371(14) 0.089(3) 0.0428(15) -0.0150(16) 0.0177(12) 0.0001(15)
C31 0.064(2) 0.068(2) 0.058(2) 0.0122(17) 0.0210(16) 0.0009(17)
C32 0.089(3) 0.070(3) 0.069(2) 0.021(2) 0.035(2) 0.009(2)
C33 0.095(3) 0.052(2) 0.087(3) 0.0141(19) 0.056(2) 0.0012(19)
C34 0.069(2) 0.0516(19) 0.078(2) -0.0043(17) 0.0439(19) -0.0057(16)
C35 0.081(3) 0.066(2) 0.103(3) -0.010(2) 0.050(3) -0.022(2)
C36 0.060(2) 0.077(3) 0.105(3) -0.021(3) 0.032(2) -0.018(2)
C37 0.0530(18) 0.067(2) 0.074(2) -0.0168(19) 0.0249(17) -0.0004(16)
C38 0.054(2) 0.090(3) 0.078(3) -0.023(2) 0.0098(19) 0.005(2)
C39 0.073(2) 0.088(3) 0.056(2) -0.003(2) 0.0111(18) 0.019(2)
C40 0.060(2) 0.073(2) 0.0529(18) 0.0023(16) 0.0221(16) 0.0101(17)
C41 0.0470(15) 0.0566(18) 0.0554(17) -0.0085(14) 0.0260(14) 0.0027(13)
C42 0.0537(17) 0.0503(17) 0.0576(18) -0.0013(14) 0.0313(15) 0.0006(13)
C43 0.061(2) 0.059(2) 0.081(2) -0.0116(18) 0.0360(18) -0.0007(16)
C44 0.074(3) 0.081(3) 0.105(3) -0.032(3) 0.049(2) 0.000(2)
C45 0.072(2) 0.110(4) 0.080(3) -0.036(3) 0.044(2) -0.002(2)
C46 0.0494(17) 0.107(3) 0.0507(18) -0.0208(19) 0.0256(15) -0.0085(19)
C47 0.076(3) 0.149(5) 0.049(2) -0.007(3) 0.0410(19) -0.011(3)
C48 0.083(3) 0.133(4) 0.052(2) 0.011(2) 0.039(2) -0.022(3)
C49 0.067(2) 0.091(3) 0.0438(17) 0.0098(17) 0.0197(15) -0.022(2)
C50 0.095(3) 0.088(3) 0.067(3) 0.021(2) 0.024(2) -0.024(2)
C51 0.102(3) 0.052(2) 0.089(3) 0.013(2) 0.020(3) -0.010(2)
C52 0.093(3) 0.052(2) 0.064(2) -0.0017(17) 0.030(2) -0.0028(19)
C53 0.0472(16) 0.067(2) 0.0348(14) -0.0004(13) 0.0155(12) -0.0126(14)
C54 0.0423(14) 0.074(2) 0.0384(14) -0.0107(14) 0.0203(12) -0.0108(14)
O1 0.0864(17) 0.0684(15) 0.0526(13) -0.0072(11) 0.0379(12) -0.0234(13)
O2 0.0485(11) 0.0708(14) 0.0377(10) -0.0057(10) 0.0249(9) 0.0008(10)
O3 0.0489(11) 0.0714(14) 0.0369(10) 0.0009(9) 0.0256(9) 0.0035(10)
O4 0.0846(17) 0.0674(15) 0.0549(14) -0.0112(11) 0.0356(13) -0.0169(13)
O5 0.0659(15) 0.109(2) 0.0365(12) -0.0156(12) 0.0091(11) -0.0061(14)
O6 0.0496(12) 0.0812(16) 0.0450(12) -0.0106(11) 0.0220(10) -0.0098(11)
O7 0.138(4) 0.087(3) 0.251(6) 0.054(3) 0.096(4) 0.012(2)
O8 0.111(3) 0.116(3) 0.153(4) 0.029(3) 0.023(3) 0.023(2)
O9 0.211(5) 0.148(4) 0.095(3) 0.012(3) 0.072(3) 0.012(4)
O10 0.144(3) 0.095(3) 0.092(2) 0.0033(19) 0.028(2) 0.039(2)
O11 0.325(9) 0.172(5) 0.110(4) -0.028(4) 0.027(5) 0.080(6)
O12 0.207(6) 0.412(12) 0.143(5) 0.073(6) 0.060(4) 0.191(8)
O13 0.290(9) 0.293(9) 0.280(9) -0.159(8) 0.084(7) 0.107(8)
O14 0.088(6) 0.340(19) 0.212(13) -0.049(12) 0.034(7) -0.076(9)
O14' 0.206(14) 0.182(13) 0.45(3) -0.099(17) 0.157(18) -0.077(12)
Cl1 0.1130(9) 0.0717(7) 0.0878(8) 0.0161(6) 0.0338(7) 0.0121(6)
Cl2 0.0955(9) 0.1241(11) 0.0836(8) -0.0327(7) 0.0096(6) 0.0391(8)
O1W 0.0791(17) 0.117(2) 0.0423(12) 0.0018(13) 0.0231(12) 0.0503(16)
O2W 0.188(6) 0.234(7) 0.176(5) 0.032(5) 0.085(5) 0.009(5)

loop_
_atom_type_symbol
_atom_type_description
_atom_type_scat_dispersion_real
_atom_type_scat_dispersion_imag
_atom_type_scat_source
C C 0.0033 0.0016 'International Tables Vol C Tables 4.2.6.8 and 6.1.1.4'
H H 0.0000 0.0000 'International Tables Vol C Tables 4.2.6.8 and 6.1.1.4'
N N 0.0061 0.0033 'International Tables Vol C Tables 4.2.6.8 and 6.1.1.4'
O O 0.0106 0.0060 'International Tables Vol C Tables 4.2.6.8 and 6.1.1.4'
S S 0.1246 0.1234 'International Tables Vol C Tables 4.2.6.8 and 6.1.1.4'
Cl Cl 0.1484 0.1585 'International Tables Vol C Tables 4.2.6.8 and 6.1.1.4'
Mn Mn 0.3368 0.7283 'International Tables Vol C Tables 4.2.6.8 and 6.1.1.4'
As As 0.0499 2.0058 'International Tables Vol C Tables 4.2.6.8 and 6.1.1.4'

loop_
_geom_angle_atom_site_label_1
_geom_angle_atom_site_label_2
_geom_angle_atom_site_label_3
_geom_angle
_geom_angle_site_symmetry_1
_geom_angle_site_symmetry_3
_geom_angle_publ_flag
O3 Mn1 O6 92.99(8) . . ?
O3 Mn1 N4 91.89(9) . . ?
O6 Mn1 N4 94.48(9) . . ?
O3 Mn1 N1 90.31(9) . . ?
O6 Mn1 N1 162.25(10) . . ?
N4 Mn1 N1 102.84(10) . . ?
O3 Mn1 N2 102.35(9) . . ?
O6 Mn1 N2 88.68(10) . . ?
N4 Mn1 N2 165.25(9) . . ?
N1 Mn1 N2 73.58(10) . . ?
O3 Mn1 N3 165.23(11) . . ?
O6 Mn1 N3 87.18(9) . . ?
N4 Mn1 N3 73.39(10) . . ?
N1 Mn1 N3 94.01(10) . . ?
N2 Mn1 N3 92.42(11) . . ?
O2 Mn2 O1W 89.90(9) . . ?
O2 Mn2 N5 93.29(9) . . ?
O1W Mn2 N5 95.54(11) . . ?
O2 Mn2 N8 101.15(9) . . ?
O1W Mn2 N8 92.12(11) . . ?
N5 Mn2 N8 163.66(10) . . ?
O2 Mn2 N7 103.81(9) . . ?
O1W Mn2 N7 161.81(10) . . ?
N5 Mn2 N7 95.56(10) . . ?
N8 Mn2 N7 73.72(10) . . ?
O2 Mn2 N6 164.05(9) . . ?
O1W Mn2 N6 83.97(10) . . ?
N5 Mn2 N6 72.76(10) . . ?
N8 Mn2 N6 93.79(10) . . ?
N7 Mn2 N6 85.61(9) . . ?
O2 As1 O3 113.17(10) . . ?
O2 As1 O1 105.19(11) . . ?
O3 As1 O1 108.44(12) . . ?
O2 As1 C1 108.94(12) . . ?
O3 As1 C1 111.62(11) . . ?
O1 As1 C1 109.23(13) . . ?
O5 S1 O6 111.67(15) . . ?
O5 S1 O4 113.08(17) . . ?
O6 S1 O4 111.83(15) . . ?
O5 S1 C2 106.69(16) . . ?
O6 S1 C2 106.34(14) . . ?
O4 S1 C2 106.75(15) . . ?
C16 N1 C17 118.6(3) . . ?
C16 N1 Mn1 126.2(2) . . ?
C17 N1 Mn1 115.2(2) . . ?
C7 N2 C18 117.9(3) . . ?
C7 N2 Mn1 127.3(3) . . ?
C18 N2 Mn1 114.7(2) . . ?
C19 N3 C30 117.5(3) . . ?
C19 N3 Mn1 127.4(3) . . ?
C30 N3 Mn1 114.8(2) . . ?
C28 N4 C29 118.3(3) . . ?
C28 N4 Mn1 126.4(2) . . ?
C29 N4 Mn1 115.1(2) . . ?
C31 N5 C42 117.7(3) . . ?
C31 N5 Mn2 125.8(2) . . ?
C42 N5 Mn2 116.5(2) . . ?
C40 N6 C41 118.0(3) . . ?
C40 N6 Mn2 127.5(2) . . ?
C41 N6 Mn2 114.4(2) . . ?
C43 N7 C54 118.4(3) . . ?
C43 N7 Mn2 126.4(2) . . ?
C54 N7 Mn2 114.8(2) . . ?
C52 N8 C53 118.2(3) . . ?
C52 N8 Mn2 127.4(2) . . ?
C53 N8 Mn2 114.4(2) . . ?
C6 C1 C2 119.1(3) . . ?
C6 C1 As1 115.1(2) . . ?
C2 C1 As1 125.6(2) . . ?
C3 C2 C1 119.2(3) . . ?
C3 C2 S1 117.4(3) . . ?
C1 C2 S1 123.4(3) . . ?
C4 C3 C2 121.1(4) . . ?
C4 C3 H3A 119.5 . . ?
C2 C3 H3A 119.5 . . ?
C3 C4 C5 120.2(4) . . ?
C3 C4 H4A 119.9 . . ?
C5 C4 H4A 119.9 . . ?
C6 C5 C4 119.8(4) . . ?
C6 C5 H5A 120.1 . . ?
C4 C5 H5A 120.1 . . ?
C5 C6 C1 120.5(3) . . ?
C5 C6 H6A 119.7 . . ?
C1 C6 H6A 119.7 . . ?
N2 C7 C8 123.6(4) . . ?
N2 C7 H7A 118.2 . . ?
C8 C7 H7A 118.2 . . ?
C9 C8 C7 118.6(4) . . ?
C9 C8 H8A 120.7 . . ?
C7 C8 H8A 120.7 . . ?
C8 C9 C10 120.4(4) . . ?
C8 C9 H9A 119.8 . . ?
C10 C9 H9A 119.8 . . ?
C9 C10 C18 117.2(4) . . ?
C9 C10 C11 123.4(4) . . ?
C18 C10 C11 119.4(4) . . ?
C12 C11 C10 121.1(4) . . ?
C12 C11 H11A 119.4 . . ?
C10 C11 H11A 119.4 . . ?
C11 C12 C13 121.4(4) . . ?
C11 C12 H12A 119.3 . . ?
C13 C12 H12A 119.3 . . ?
C14 C13 C17 117.0(4) . . ?
C14 C13 C12 124.2(4) . . ?
C17 C13 C12 118.9(4) . . ?
C15 C14 C13 120.4(4) . . ?
C15 C14 H14A 119.8 . . ?
C13 C14 H14A 119.8 . . ?
C14 C15 C16 118.9(4) . . ?
C14 C15 H15A 120.6 . . ?
C16 C15 H15A 120.6 . . ?
N1 C16 C15 123.0(4) . . ?
N1 C16 H16A 118.5 . . ?
C15 C16 H16A 118.5 . . ?
N1 C17 C13 122.0(3) . . ?
N1 C17 C18 118.0(3) . . ?
C13 C17 C18 119.9(3) . . ?
N2 C18 C10 122.4(3) . . ?
N2 C18 C17 118.3(3) . . ?
C10 C18 C17 119.2(3) . . ?
N3 C19 C20 123.9(5) . . ?
N3 C19 H19A 118.0 . . ?
C20 C19 H19A 118.0 . . ?
C21 C20 C19 119.1(4) . . ?
C21 C20 H20A 120.4 . . ?
C19 C20 H20A 120.4 . . ?
C20 C21 C22 120.7(4) . . ?
C20 C21 H21A 119.7 . . ?
C22 C21 H21A 119.7 . . ?
C23 C22 C30 119.9(4) . . ?
C23 C22 C21 124.2(4) . . ?
C30 C22 C21 115.9(4) . . ?
C24 C23 C22 121.4(4) . . ?
C24 C23 H23A 119.3 . . ?
C22 C23 H23A 119.3 . . ?
C23 C24 C25 121.2(4) . . ?
C23 C24 H24A 119.4 . . ?
C25 C24 H24A 119.4 . . ?
C26 C25 C29 117.6(3) . . ?
C26 C25 C24 123.7(4) . . ?
C29 C25 C24 118.6(4) . . ?
C27 C26 C25 120.0(4) . . ?
C27 C26 H26A 120.0 . . ?
C25 C26 H26A 120.0 . . ?
C26 C27 C28 119.3(4) . . ?
C26 C27 H27A 120.4 . . ?
C28 C27 H27A 120.4 . . ?
N4 C28 C27 122.5(3) . . ?
N4 C28 H28A 118.7 . . ?
C27 C28 H28A 118.7 . . ?
N4 C29 C25 122.2(3) . . ?
N4 C29 C30 117.7(3) . . ?
C25 C29 C30 120.1(3) . . ?
N3 C30 C22 122.8(4) . . ?
N3 C30 C29 118.3(3) . . ?
C22 C30 C29 118.9(4) . . ?
N5 C31 C32 124.0(4) . . ?
N5 C31 H31A 118.0 . . ?
C32 C31 H31A 118.0 . . ?
C33 C32 C31 118.9(4) . . ?
C33 C32 H32A 120.5 . . ?
C31 C32 H32A 120.5 . . ?
C32 C33 C34 119.1(3) . . ?
C32 C33 H33A 120.4 . . ?
C34 C33 H33A 120.4 . . ?
C42 C34 C33 117.9(3) . . ?
C42 C34 C35 118.9(4) . . ?
C33 C34 C35 123.2(4) . . ?
C36 C35 C34 121.6(4) . . ?
C36 C35 H35A 119.2 . . ?
C34 C35 H35A 119.2 . . ?
C35 C36 C37 121.3(4) . . ?
C35 C36 H36A 119.3 . . ?
C37 C36 H36A 119.3 . . ?
C41 C37 C38 116.8(4) . . ?
C41 C37 C36 118.9(4) . . ?
C38 C37 C36 124.2(4) . . ?
C39 C38 C37 120.3(4) . . ?
C39 C38 H38A 119.8 . . ?
C37 C38 H38A 119.8 . . ?
C38 C39 C40 118.3(4) . . ?
C38 C39 H39A 120.9 . . ?
C40 C39 H39A 120.9 . . ?
N6 C40 C39 123.8(4) . . ?
N6 C40 H40A 118.1 . . ?
C39 C40 H40A 118.1 . . ?
N6 C41 C37 122.6(3) . . ?
N6 C41 C42 118.1(3) . . ?
C37 C41 C42 119.3(3) . . ?
N5 C42 C34 122.3(3) . . ?
N5 C42 C41 117.7(3) . . ?
C34 C42 C41 119.9(3) . . ?
N7 C43 C44 122.7(4) . . ?
N7 C43 H43A 118.7 . . ?
C44 C43 H43A 118.7 . . ?
C45 C44 C43 119.0(4) . . ?
C45 C44 H44A 120.5 . . ?
C43 C44 H44A 120.5 . . ?
C44 C45 C46 120.2(4) . . ?
C44 C45 H45A 119.9 . . ?
C46 C45 H45A 119.9 . . ?
C45 C46 C54 117.6(4) . . ?
C45 C46 C47 124.0(4) . . ?
C54 C46 C47 118.4(4) . . ?
C48 C47 C46 121.9(4) . . ?
C48 C47 H47A 119.0 . . ?
C46 C47 H47A 119.0 . . ?
C47 C48 C49 121.8(4) . . ?
C47 C48 H48A 119.1 . . ?
C49 C48 H48A 119.1 . . ?
C50 C49 C53 117.7(4) . . ?
C50 C49 C48 124.2(4) . . ?
C53 C49 C48 118.1(4) . . ?
C51 C50 C49 120.3(4) . . ?
C51 C50 H50A 119.8 . . ?
C49 C50 H50A 119.8 . . ?
C50 C51 C52 118.9(4) . . ?
C50 C51 H51A 120.6 . . ?
C52 C51 H51A 120.6 . . ?
N8 C52 C51 123.0(4) . . ?
N8 C52 H52A 118.5 . . ?
C51 C52 H52A 118.5 . . ?
N8 C53 C49 121.9(3) . . ?
N8 C53 C54 118.3(3) . . ?
C49 C53 C54 119.8(3) . . ?
N7 C54 C46 122.1(3) . . ?
N7 C54 C53 118.0(3) . . ?
C46 C54 C53 119.9(3) . . ?
As1 O1 H1A 109.5 . . ?
As1 O2 Mn2 132.06(11) . . ?
As1 O3 Mn1 140.84(12) . . ?
As1 O3 O1W 97.78(10) . . ?
Mn1 O3 O1W 120.58(11) . . ?
S1 O6 Mn1 138.42(14) . . ?
O9 Cl1 O7 111.8(3) . . ?
O9 Cl1 O8 108.5(3) . . ?
O7 Cl1 O8 107.3(3) . . ?
O9 Cl1 O10 108.8(3) . . ?
O7 Cl1 O10 111.1(3) . . ?
O8 Cl1 O10 109.2(3) . . ?
O12 Cl2 O11 118.7(4) . . ?
O12 Cl2 O13 121.7(5) . . ?
O11 Cl2 O13 117.4(5) . . ?
O12 Cl2 O14' 86.0(8) . . ?
O11 Cl2 O14' 82.7(9) . . ?
O13 Cl2 O14' 86.6(7) . . ?
O12 Cl2 O14 99.4(7) . . ?
O11 Cl2 O14 90.6(6) . . ?
O13 Cl2 O14 94.5(7) . . ?
O14' Cl2 O14 172.8(10) . . ?
Mn2 O1W O3 98.30(10) . . ?
Mn2 O1W H1WA 109.2 . . ?
O3 O1W H1WA 36.3 . . ?
Mn2 O1W H1WB 109.0 . . ?
O3 O1W H1WB 143.5 . . ?
H1WA O1W H1WB 109.5 . . ?
H2WA O2W H2WB 109.5 . . ?

loop_
_geom_bond_atom_site_label_1
_geom_bond_atom_site_label_2
_geom_bond_distance
_geom_bond_site_symmetry_2
_geom_bond_publ_flag
Mn1 O3 2.1042(19) . ?
Mn1 O6 2.176(2) . ?
Mn1 N4 2.253(3) . ?
Mn1 N1 2.260(3) . ?
Mn1 N2 2.266(3) . ?
Mn1 N3 2.278(2) . ?
Mn2 O2 2.091(2) . ?
Mn2 O1W 2.169(2) . ?
Mn2 N5 2.260(3) . ?
Mn2 N8 2.261(3) . ?
Mn2 N7 2.263(2) . ?
Mn2 N6 2.314(3) . ?
As1 O2 1.6485(19) . ?
As1 O3 1.656(2) . ?
As1 O1 1.728(2) . ?
As1 C1 1.917(3) . ?
S1 O5 1.435(2) . ?
S1 O6 1.452(2) . ?
S1 O4 1.459(3) . ?
S1 C2 1.775(3) . ?
N1 C16 1.317(4) . ?
N1 C17 1.356(4) . ?
N2 C7 1.321(4) . ?
N2 C18 1.357(4) . ?
N3 C19 1.324(5) . ?
N3 C30 1.346(5) . ?
N4 C28 1.320(4) . ?
N4 C29 1.368(4) . ?
N5 C31 1.324(4) . ?
N5 C42 1.360(4) . ?
N6 C40 1.319(4) . ?
N6 C41 1.361(4) . ?
N7 C43 1.318(4) . ?
N7 C54 1.351(4) . ?
N8 C52 1.326(4) . ?
N8 C53 1.365(4) . ?
C1 C6 1.383(5) . ?
C1 C2 1.405(4) . ?
C2 C3 1.381(5) . ?
C3 C4 1.362(6) . ?
C3 H3A 0.9300 . ?
C4 C5 1.382(6) . ?
C4 H4A 0.9300 . ?
C5 C6 1.381(6) . ?
C5 H5A 0.9300 . ?
C6 H6A 0.9300 . ?
C7 C8 1.392(6) . ?
C7 H7A 0.9300 . ?
C8 C9 1.353(6) . ?
C8 H8A 0.9300 . ?
C9 C10 1.400(6) . ?
C9 H9A 0.9300 . ?
C10 C18 1.403(5) . ?
C10 C11 1.419(6) . ?
C11 C12 1.340(6) . ?
C11 H11A 0.9300 . ?
C12 C13 1.420(6) . ?
C12 H12A 0.9300 . ?
C13 C14 1.401(6) . ?
C13 C17 1.404(5) . ?
C14 C15 1.348(7) . ?
C14 H14A 0.9300 . ?
C15 C16 1.391(5) . ?
C15 H15A 0.9300 . ?
C16 H16A 0.9300 . ?
C17 C18 1.429(5) . ?
C19 C20 1.386(5) . ?
C19 H19A 0.9300 . ?
C20 C21 1.326(7) . ?
C20 H20A 0.9300 . ?
C21 C22 1.421(7) . ?
C21 H21A 0.9300 . ?
C22 C23 1.411(7) . ?
C22 C30 1.416(4) . ?
C23 C24 1.335(7) . ?
C23 H23A 0.9300 . ?
C24 C25 1.448(5) . ?
C24 H24A 0.9300 . ?
C25 C26 1.388(6) . ?
C25 C29 1.401(5) . ?
C26 C27 1.363(6) . ?
C26 H26A 0.9300 . ?
C27 C28 1.399(5) . ?
C27 H27A 0.9300 . ?
C28 H28A 0.9300 . ?
C29 C30 1.433(5) . ?
C31 C32 1.378(5) . ?
C31 H31A 0.9300 . ?
C32 C33 1.370(6) . ?
C32 H32A 0.9300 . ?
C33 C34 1.407(6) . ?
C33 H33A 0.9300 . ?
C34 C42 1.395(5) . ?
C34 C35 1.430(6) . ?
C35 C36 1.328(6) . ?
C35 H35A 0.9300 . ?
C36 C37 1.432(6) . ?
C36 H36A 0.9300 . ?
C37 C41 1.404(5) . ?
C37 C38 1.407(6) . ?
C38 C39 1.367(6) . ?
C38 H38A 0.9300 . ?
C39 C40 1.390(5) . ?
C39 H39A 0.9300 . ?
C40 H40A 0.9300 . ?
C41 C42 1.440(5) . ?
C43 C44 1.403(5) . ?
C43 H43A 0.9300 . ?
C44 C45 1.350(7) . ?
C44 H44A 0.9300 . ?
C45 C46 1.386(6) . ?
C45 H45A 0.9300 . ?
C46 C54 1.408(4) . ?
C46 C47 1.427(6) . ?
C47 C48 1.336(7) . ?
C47 H47A 0.9300 . ?
C48 C49 1.427(6) . ?
C48 H48A 0.9300 . ?
C49 C50 1.388(7) . ?
C49 C53 1.420(4) . ?
C50 C51 1.362(7) . ?
C50 H50A 0.9300 . ?
C51 C52 1.407(6) . ?
C51 H51A 0.9300 . ?
C52 H52A 0.9300 . ?
C53 C54 1.433(5) . ?
O1 H1A 0.8200 . ?
O3 O1W 2.709(3) . ?
O7 Cl1 1.412(4) . ?
O8 Cl1 1.416(4) . ?
O9 Cl1 1.388(4) . ?
O10 Cl1 1.425(4) . ?
O11 Cl2 1.322(5) . ?
O12 Cl2 1.308(5) . ?
O13 Cl2 1.335(6) . ?
O14 Cl2 1.486(9) . ?
O14' Cl2 1.481(13) . ?
O1W H1WA 0.8496 . ?
O1W H1WB 0.8497 . ?
O2W H2WA 0.8501 . ?
O2W H2WB 0.8500 . ?
